data_4026063
loop_
_publ_author_name
'\/Oyvind Jacobsen'
'Hiroaki Maekawa'
'Nien-Hui Ge'
'Carl Henrik G\"orbitz'
'P\%al Rongved'
'Ole Petter Ottersen'
'Mahmood Amiry-Moghaddam'
'Jo Klaveness'

_publ_contact_author_address
; 
School of Pharmacy
University of Oslo
P.O.Box 1068 Blindern
N-0316 Oslo, Norway
;
_publ_contact_author_email oyvind.jacobsen@farmasi.uio.no
_publ_contact_author_fax '+47 22 85 44 02'
_publ_contact_author_name '\/Oyvind Jacobsen'
_publ_contact_author_phone '+47 92 81 83 44'
_publ_section_title
;
 Stapling of a 310-Helix with Click Chemistry
;
_journal_name_full 'Journal of Organic Chemistry'
_journal_page_first 1228
_journal_page_last 1238
_journal_paper_doi 10.1021/jo101670a
_journal_volume 76
_journal_year 2011
_chemical_absolute_configuration rm
_chemical_formula_moiety 'C41 H69 N11 O12, 1.42C3 H8 O, 0.08H2 O'
_chemical_formula_sum 'C45.28 H80.47 N11 O13.5'
_chemical_formula_weight 994.98
_chemical_name_systematic
; 
 ? 
;
_space_group_IT_number 5
_symmetry_cell_setting monoclinic
_symmetry_space_group_name_Hall 'C 2y'
_symmetry_space_group_name_H-M 'C 1 2 1'
_atom_sites_solution_hydrogens geom
_atom_sites_solution_primary direct
_atom_sites_solution_secondary difmap
_audit_creation_method SHELXL-97
_audit_update_record
;
2007-06-07 # Formatted by publCIF
;
_cell_angle_alpha 90.00
_cell_angle_beta 102.360(4)
_cell_angle_gamma 90.00
_cell_formula_units_Z 4
_cell_length_a 36.417(12)
_cell_length_b 13.382(5)
_cell_length_c 11.873(4)
_cell_measurement_reflns_used 9046
_cell_measurement_temperature 110(2)
_cell_measurement_theta_max 26.34
_cell_measurement_theta_min 1.88
_cell_volume 5652(3)
_computing_cell_refinement 'SAINT+ (Bruker, 2007)'
_computing_data_collection 'APEX2 (Bruker, 2007)'
_computing_data_reduction 'SAINT+ (Bruker, 2007)'
_computing_molecular_graphics 'SHELXTL (Bruker, 2008)'
_computing_publication_material 'SHELXTL (Bruker, 2008)'
_computing_structure_refinement 'SHELXTL (Bruker, 2008)'
_computing_structure_solution 'SHELXTL (Bruker, 2008)'
_diffrn_ambient_temperature 110(2)
_diffrn_detector_area_resol_mean 8.3
_diffrn_measured_fraction_theta_full 0.998
_diffrn_measured_fraction_theta_max 0.998
_diffrn_measurement_device_type 'Bruker Apex II CCD diffractometer'
_diffrn_measurement_method 'Sets of exposures each taken over 0.5\% \w rotation'
_diffrn_radiation_monochromator graphite
_diffrn_radiation_source 'fine-focus sealed tube'
_diffrn_radiation_type MoK\a
_diffrn_radiation_wavelength 0.71073
_diffrn_reflns_av_R_equivalents 0.0301
_diffrn_reflns_av_sigmaI/netI 0.0265
_diffrn_reflns_limit_h_max 44
_diffrn_reflns_limit_h_min -45
_diffrn_reflns_limit_k_max 16
_diffrn_reflns_limit_k_min -16
_diffrn_reflns_limit_l_max 13
_diffrn_reflns_limit_l_min -14
_diffrn_reflns_number 22959
_diffrn_reflns_theta_full 26.34
_diffrn_reflns_theta_max 26.34
_diffrn_reflns_theta_min 1.88
_diffrn_standards_decay_% 0
_diffrn_standards_number 0
_exptl_absorpt_coefficient_mu 0.087
_exptl_absorpt_correction_T_max 0.9913
_exptl_absorpt_correction_T_min 0.8282
_exptl_absorpt_correction_type multi-scan
_exptl_absorpt_process_details 'SADABS (Sheldrick, 2008)'
_exptl_crystal_colour colourless
_exptl_crystal_density_diffrn 1.169
_exptl_crystal_description plate
_exptl_crystal_F_000 2149
_exptl_crystal_size_max 0.47
_exptl_crystal_size_mid 0.40
_exptl_crystal_size_min 0.10
_refine_diff_density_max 0.306
_refine_diff_density_min -0.258
_refine_diff_density_rms 0.040
_refine_ls_extinction_method none
_refine_ls_goodness_of_fit_ref 1.110
_refine_ls_hydrogen_treatment mixed
_refine_ls_matrix_type full
_refine_ls_number_parameters 666
_refine_ls_number_reflns 6015
_refine_ls_number_restraints 31
_refine_ls_restrained_S_all 1.109
_refine_ls_R_factor_all 0.0489
_refine_ls_R_factor_gt 0.0392
_refine_ls_shift/su_max 0.001
_refine_ls_shift/su_mean 0.000
_refine_ls_structure_factor_coef Fsqd
_refine_ls_weighting_details 'calc w=1/[\s^2^(Fo^2^)+(0.0594P)^2^+1.9143P] where P=(Fo^2^+2Fc^2^)/3'
_refine_ls_weighting_scheme calc
_refine_ls_wR_factor_gt 0.0998
_refine_ls_wR_factor_ref 0.1076
_reflns_number_gt 5298
_reflns_number_total 6015
_reflns_threshold_expression >2sigma(I)
_cod_data_source_file jo101670a_si_002.cif
_cod_data_source_block cyclic
_cod_original_sg_symbol_H-M 'C 2'
_cod_original_formula_sum 'C45.28 H80.47 N11 O13.50'
_cod_database_code 4026063

loop_
_symmetry_equiv_pos_as_xyz
'x, y, z'
'-x, y, -z'
'x+1/2, y+1/2, z'
'-x+1/2, y+1/2, -z'

loop_
_atom_site_label
_atom_site_type_symbol
_atom_site_fract_x
_atom_site_fract_y
_atom_site_fract_z
_atom_site_U_iso_or_equiv
_atom_site_adp_type
_atom_site_occupancy
_atom_site_symmetry_multiplicity
_atom_site_calc_flag
_atom_site_refinement_flags
_atom_site_disorder_assembly
_atom_site_disorder_group
O1 O 0.59615(6) 0.7313(2) -0.2187(2) 0.0543(6) Uani 1 1 d . . .
O2 O 0.65109(6) 0.70001(16) -0.09256(18) 0.0389(5) Uani 1 1 d . . .
O3 O 0.73649(5) 0.85285(15) -0.05060(15) 0.0308(4) Uani 1 1 d . . .
O4 O 0.73274(5) 0.86939(15) 0.24600(15) 0.0307(4) Uani 1 1 d . . .
O5 O 0.78312(5) 0.65385(14) 0.30466(15) 0.0298(4) Uani 1 1 d . . .
O6 O 0.86732(5) 0.78071(14) 0.32511(14) 0.0278(4) Uani 1 1 d . . .
O7 O 0.86286(5) 0.88877(17) 0.59530(16) 0.0357(5) Uani 1 1 d . . .
O8 O 0.88274(6) 0.65147(19) 0.74318(16) 0.0442(5) Uani 1 1 d . . .
O9 O 0.93203(7) 0.53145(17) 0.43900(19) 0.0468(5) Uani 1 1 d . . .
O10 O 0.98463(6) 0.69817(17) 0.7127(2) 0.0491(6) Uani 1 1 d D . .
O11 O 1.02726(5) 0.89132(17) 0.82718(15) 0.0356(5) Uani 1 1 d . . .
O12 O 1.00746(5) 0.89333(17) 0.63580(15) 0.0356(5) Uani 1 1 d . . .
N1 N 0.64781(6) 0.80744(19) -0.2415(2) 0.0339(5) Uani 1 1 d D . .
H1 H 0.6334(9) 0.829(3) -0.302(3) 0.041 Uiso 1 1 d D . .
N2 N 0.67843(6) 0.90351(18) -0.03889(18) 0.0280(5) Uani 1 1 d D . .
H2 H 0.6563(8) 0.920(2) -0.075(3) 0.034 Uiso 1 1 d D . .
N3 N 0.70206(6) 0.75521(17) 0.12193(19) 0.0269(5) Uani 1 1 d D . .
H3 H 0.6879(8) 0.745(2) 0.057(2) 0.032 Uiso 1 1 d D . .
N4 N 0.77909(5) 0.73276(17) 0.13590(18) 0.0256(4) Uani 1 1 d D . .
H4 H 0.7647(8) 0.767(2) 0.077(2) 0.031 Uiso 1 1 d D . .
N5 N 0.90163(6) 0.66728(19) 0.10197(19) 0.0311(5) Uani 1 1 d . . .
N6 N 0.87758(6) 0.59085(19) 0.0900(2) 0.0372(6) Uani 1 1 d . . .
N7 N 0.89075(7) 0.5260(2) 0.1700(2) 0.0404(6) Uani 1 1 d . . .
N8 N 0.81383(6) 0.87019(17) 0.30263(18) 0.0258(5) Uani 1 1 d D . .
H8 H 0.7917(8) 0.869(3) 0.274(3) 0.031 Uiso 1 1 d D . .
N9 N 0.82071(6) 0.7736(2) 0.51082(19) 0.0317(5) Uani 1 1 d D . .
H9 H 0.8074(9) 0.751(3) 0.449(3) 0.038 Uiso 1 1 d D . .
N10 N 0.88835(6) 0.67454(18) 0.56064(19) 0.0286(5) Uani 1 1 d D . .
H10 H 0.8785(8) 0.695(2) 0.487(2) 0.034 Uiso 1 1 d D . .
N11 N 0.94033(6) 0.81673(18) 0.66505(18) 0.0281(5) Uani 1 1 d D . .
H11 H 0.9196(8) 0.833(3) 0.640(3) 0.034 Uiso 1 1 d D . .
C1 C 0.57251(10) 0.6893(3) -0.1450(4) 0.0622(11) Uani 1 1 d . . .
C2 C 0.57443(13) 0.7558(5) -0.0428(5) 0.0899(16) Uani 1 1 d . . .
H21 H 0.5672 0.8239 -0.0690 0.135 Uiso 1 1 calc R . .
H22 H 0.6001 0.7561 0.0038 0.135 Uiso 1 1 calc R . .
H23 H 0.5572 0.7310 0.0038 0.135 Uiso 1 1 calc R . .
C3 C 0.58389(14) 0.5825(4) -0.1138(5) 0.0887(16) Uani 1 1 d . . .
H31 H 0.6090 0.5816 -0.0634 0.133 Uiso 1 1 calc R . .
H32 H 0.5842 0.5446 -0.1841 0.133 Uiso 1 1 calc R . .
H33 H 0.5658 0.5523 -0.0735 0.133 Uiso 1 1 calc R . .
C4 C 0.53378(11) 0.6914(5) -0.2243(5) 0.1016(19) Uani 1 1 d . . .
H41 H 0.5270 0.7605 -0.2466 0.152 Uiso 1 1 calc R . .
H42 H 0.5153 0.6633 -0.1839 0.152 Uiso 1 1 calc R . .
H43 H 0.5341 0.6516 -0.2934 0.152 Uiso 1 1 calc R . .
C5 C 0.63337(8) 0.7430(2) -0.1776(3) 0.0375(7) Uani 1 1 d . . .
C6 C 0.68795(8) 0.8300(2) -0.2205(2) 0.0331(6) Uani 1 1 d . . .
C7 C 0.69316(10) 0.9173(3) -0.2972(3) 0.0491(8) Uani 1 1 d . . .
H71 H 0.6790 0.9751 -0.2788 0.074 Uiso 1 1 calc R . .
H72 H 0.6840 0.8988 -0.3782 0.074 Uiso 1 1 calc R . .
H73 H 0.7199 0.9345 -0.2842 0.074 Uiso 1 1 calc R . .
C8 C 0.70982(9) 0.7389(3) -0.2457(3) 0.0461(8) Uani 1 1 d . . .
H81 H 0.7063 0.6841 -0.1943 0.069 Uiso 1 1 calc R . .
H82 H 0.7366 0.7555 -0.2331 0.069 Uiso 1 1 calc R . .
H83 H 0.7007 0.7183 -0.3261 0.069 Uiso 1 1 calc R . .
C9 C 0.70286(7) 0.86382(19) -0.0949(2) 0.0273(5) Uani 1 1 d . . .
C10 C 0.68868(7) 0.9334(2) 0.0829(2) 0.0276(5) Uani 1 1 d . . .
C11 C 0.65281(7) 0.9473(2) 0.1278(2) 0.0317(6) Uani 1 1 d . . .
H111 H 0.6383 0.8850 0.1179 0.047 Uiso 1 1 calc R . .
H112 H 0.6377 1.0010 0.0847 0.047 Uiso 1 1 calc R . .
H113 H 0.6593 0.9649 0.2098 0.047 Uiso 1 1 calc R . .
C12 C 0.71206(8) 1.0284(2) 0.0966(2) 0.0343(6) Uani 1 1 d . . .
H121 H 0.7350 1.0171 0.0677 0.051 Uiso 1 1 calc R . .
H122 H 0.7188 1.0469 0.1783 0.051 Uiso 1 1 calc R . .
H123 H 0.6975 1.0825 0.0527 0.051 Uiso 1 1 calc R . .
C13 C 0.71020(7) 0.8490(2) 0.1556(2) 0.0271(5) Uani 1 1 d . . .
C14 C 0.72091(7) 0.6693(2) 0.1850(2) 0.0303(6) Uani 1 1 d . . .
C15 C 0.71280(8) 0.5787(2) 0.1055(3) 0.0398(7) Uani 1 1 d . . .
H151 H 0.7219 0.5916 0.0350 0.060 Uiso 1 1 calc R . .
H152 H 0.6857 0.5664 0.0858 0.060 Uiso 1 1 calc R . .
H153 H 0.7256 0.5200 0.1448 0.060 Uiso 1 1 calc R . .
C16 C 0.70721(8) 0.6518(3) 0.2954(3) 0.0444(8) Uani 1 1 d . . .
H161 H 0.7126 0.7109 0.3449 0.067 Uiso 1 1 calc R . .
H162 H 0.7201 0.5936 0.3357 0.067 Uiso 1 1 calc R . .
H163 H 0.6800 0.6395 0.2767 0.067 Uiso 1 1 calc R . .
C17 C 0.76399(7) 0.68643(19) 0.2148(2) 0.0262(5) Uani 1 1 d . . .
C18 C 0.81984(6) 0.7472(2) 0.1570(2) 0.0254(5) Uani 1 1 d . . .
H18 H 0.8321 0.6802 0.1592 0.031 Uiso 1 1 calc R . .
C19 C 0.82835(7) 0.8060(2) 0.0547(2) 0.0294(5) Uani 1 1 d . . .
H191 H 0.8192 0.7664 -0.0163 0.035 Uiso 1 1 calc R . .
H192 H 0.8137 0.8688 0.0469 0.035 Uiso 1 1 calc R . .
C20 C 0.86956(7) 0.8326(2) 0.0606(2) 0.0314(6) Uani 1 1 d . . .
H201 H 0.8703 0.8920 0.0114 0.038 Uiso 1 1 calc R . .
H202 H 0.8809 0.8522 0.1409 0.038 Uiso 1 1 calc R . .
C21 C 0.89423(7) 0.7523(3) 0.0245(2) 0.0374(7) Uani 1 1 d . . .
H211 H 0.8820 0.7281 -0.0533 0.045 Uiso 1 1 calc R . .
H212 H 0.9185 0.7828 0.0187 0.045 Uiso 1 1 calc R . .
C22 C 0.83544(6) 0.8003(2) 0.2699(2) 0.0245(5) Uani 1 1 d . . .
C23 C 0.82607(7) 0.9292(2) 0.4074(2) 0.0291(6) Uani 1 1 d . . .
C24 C 0.79240(7) 0.9892(2) 0.4284(3) 0.0383(7) Uani 1 1 d . . .
H241 H 0.7835 1.0340 0.3629 0.057 Uiso 1 1 calc R . .
H242 H 0.8000 1.0287 0.4990 0.057 Uiso 1 1 calc R . .
H243 H 0.7722 0.9433 0.4365 0.057 Uiso 1 1 calc R . .
C25 C 0.85779(8) 0.9999(2) 0.3939(3) 0.0371(6) Uani 1 1 d . . .
H251 H 0.8491 1.0434 0.3270 0.056 Uiso 1 1 calc R . .
H252 H 0.8794 0.9608 0.3824 0.056 Uiso 1 1 calc R . .
H253 H 0.8651 1.0408 0.4635 0.056 Uiso 1 1 calc R . .
C26 C 0.83872(7) 0.8607(2) 0.5120(2) 0.0302(6) Uani 1 1 d . . .
C27 C 0.82716(7) 0.7062(3) 0.6094(2) 0.0373(7) Uani 1 1 d . . .
C28 C 0.81494(9) 0.7555(4) 0.7113(3) 0.0574(10) Uani 1 1 d . . .
H281 H 0.7884 0.7743 0.6888 0.086 Uiso 1 1 calc R . .
H282 H 0.8302 0.8153 0.7346 0.086 Uiso 1 1 calc R . .
H283 H 0.8184 0.7084 0.7760 0.086 Uiso 1 1 calc R . .
C29 C 0.80480(9) 0.6106(3) 0.5725(3) 0.0494(9) Uani 1 1 d . . .
H291 H 0.7780 0.6268 0.5492 0.074 Uiso 1 1 calc R . .
H292 H 0.8088 0.5635 0.6371 0.074 Uiso 1 1 calc R . .
H293 H 0.8133 0.5803 0.5074 0.074 Uiso 1 1 calc R . .
C30 C 0.86883(7) 0.6765(2) 0.6445(2) 0.0337(6) Uani 1 1 d . . .
C31 C 0.92779(7) 0.6476(2) 0.5877(2) 0.0327(6) Uani 1 1 d . . .
H311 H 0.9302 0.5833 0.6316 0.039 Uiso 1 1 calc R . .
C32 C 0.94215(8) 0.6295(2) 0.4786(3) 0.0371(7) Uani 1 1 d . . .
H321 H 0.9310 0.6787 0.4189 0.045 Uiso 1 1 calc R . .
H322 H 0.9698 0.6371 0.4947 0.045 Uiso 1 1 calc R . .
C33 C 0.94476(10) 0.5070(3) 0.3360(3) 0.0484(8) Uani 1 1 d . . .
H331 H 0.9420 0.4342 0.3221 0.058 Uiso 1 1 calc R . .
H332 H 0.9718 0.5236 0.3472 0.058 Uiso 1 1 calc R . .
C34 C 0.92371(8) 0.5609(2) 0.2338(3) 0.0344(6) Uani 1 1 d . . .
C35 C 0.93070(7) 0.6509(2) 0.1897(2) 0.0323(6) Uani 1 1 d . . .
H351 H 0.9518 0.6931 0.2157 0.039 Uiso 1 1 calc R . .
C36 C 0.95304(7) 0.7244(2) 0.6625(2) 0.0337(6) Uani 1 1 d . . .
C37 C 0.96056(7) 0.8914(2) 0.7453(2) 0.0313(6) Uani 1 1 d . . .
C38 C 0.95531(8) 0.8707(3) 0.8664(3) 0.0462(8) Uani 1 1 d . . .
H381 H 0.9284 0.8719 0.8670 0.069 Uiso 1 1 calc R . .
H382 H 0.9684 0.9220 0.9190 0.069 Uiso 1 1 calc R . .
H383 H 0.9657 0.8048 0.8915 0.069 Uiso 1 1 calc R . .
C39 C 0.94524(8) 0.9944(2) 0.7037(3) 0.0377(7) Uani 1 1 d . . .
H391 H 0.9489 1.0059 0.6254 0.057 Uiso 1 1 calc R . .
H392 H 0.9586 1.0459 0.7554 0.057 Uiso 1 1 calc R . .
H393 H 0.9184 0.9975 0.7037 0.057 Uiso 1 1 calc R . .
C40 C 1.00229(7) 0.8893(2) 0.7428(2) 0.0297(6) Uani 1 1 d . . .
C41 C 1.04607(7) 0.8983(3) 0.6239(2) 0.0372(6) Uani 1 1 d . . .
H411 H 1.0468 0.9010 0.5420 0.056 Uiso 1 1 calc R . .
H412 H 1.0596 0.8389 0.6590 0.056 Uiso 1 1 calc R . .
H413 H 1.0580 0.9583 0.6627 0.056 Uiso 1 1 calc R . .
O1P1 O 0.8865(8) 0.386(3) 0.474(2) 0.069(4) Uani 0.548(11) 1 d PD A 1
H1P H 0.9000(14) 0.434(4) 0.465(5) 0.104 Uiso 1 1 d D B 1
C1P1 C 0.9371(4) 0.3009(15) 0.5882(16) 0.156(6) Uiso 0.548(11) 1 d PD A 1
H1P1 H 0.9534 0.3539 0.5696 0.234 Uiso 0.548(11) 1 calc PR A 1
H2P1 H 0.9359 0.2460 0.5328 0.234 Uiso 0.548(11) 1 calc PR A 1
H3P1 H 0.9473 0.2760 0.6662 0.234 Uiso 0.548(11) 1 calc PR A 1
C2P1 C 0.8997(3) 0.3404(8) 0.5820(8) 0.079(3) Uiso 0.548(11) 1 d PD A 1
H4P1 H 0.9019 0.3940 0.6417 0.095 Uiso 0.548(11) 1 calc PR A 1
C3P1 C 0.8746(3) 0.2667(9) 0.6093(9) 0.098(4) Uiso 0.548(11) 1 d PD A 1
H5P1 H 0.8493 0.2951 0.5985 0.147 Uiso 0.548(11) 1 calc PR A 1
H6P1 H 0.8832 0.2458 0.6898 0.147 Uiso 0.548(11) 1 calc PR A 1
H7P1 H 0.8741 0.2088 0.5585 0.147 Uiso 0.548(11) 1 calc PR A 1
O1P2 O 0.8890(10) 0.362(3) 0.479(3) 0.069(4) Uani 0.452(11) 1 d PD A 2
C1P2 C 0.9432(3) 0.2609(12) 0.5295(13) 0.105(5) Uiso 0.452(11) 1 d PD A 2
H1P2 H 0.9393 0.2462 0.4469 0.157 Uiso 0.452(11) 1 calc PR A 2
H2P2 H 0.9523 0.2008 0.5740 0.157 Uiso 0.452(11) 1 calc PR A 2
H3P2 H 0.9617 0.3146 0.5494 0.157 Uiso 0.452(11) 1 calc PR A 2
C2P2 C 0.9091(3) 0.2911(8) 0.5554(8) 0.065(3) Uiso 0.452(11) 1 d PD A 2
H4P2 H 0.8929 0.2300 0.5446 0.079 Uiso 0.452(11) 1 calc PR A 2
C3P2 C 0.9124(7) 0.319(2) 0.6736(14) 0.181(10) Uiso 0.452(11) 1 d PD A 2
H5P2 H 0.8876 0.3382 0.6863 0.271 Uiso 0.452(11) 1 calc PR A 2
H6P2 H 0.9297 0.3755 0.6920 0.271 Uiso 0.452(11) 1 calc PR A 2
H7P2 H 0.9220 0.2622 0.7233 0.271 Uiso 0.452(11) 1 calc PR A 2
O1P3 O 0.9936(2) 0.4941(6) 0.8111(7) 0.080(2) Uani 0.420(5) 1 d PD C 1
H3P H 0.984(3) 0.549(4) 0.786(6) 0.120 Uiso 0.50 1 d PD D 1
C1P3 C 0.9503(3) 0.5088(10) 0.9307(9) 0.077(3) Uiso 0.420(5) 1 d PD C 1
H1P3 H 0.9335 0.4668 0.8745 0.115 Uiso 0.420(5) 1 calc PR C 1
H2P3 H 0.9451 0.5793 0.9117 0.115 Uiso 0.420(5) 1 calc PR C 1
H3P3 H 0.9461 0.4952 1.0081 0.115 Uiso 0.420(5) 1 calc PR C 1
C2P3 C 0.9891(3) 0.4865(10) 0.9274(9) 0.079(3) Uiso 0.420(5) 1 d PD C 1
H4P3 H 0.9938 0.4151 0.9513 0.095 Uiso 0.420(5) 1 calc PR C 1
C3P3 C 1.0147(3) 0.5462(14) 1.0090(11) 0.112(5) Uiso 0.420(5) 1 d PD C 1
H5P3 H 1.0406 0.5307 1.0038 0.168 Uiso 0.420(5) 1 calc PR C 1
H6P3 H 1.0113 0.5316 1.0871 0.168 Uiso 0.420(5) 1 calc PR C 1
H7P3 H 1.0096 0.6171 0.9919 0.168 Uiso 0.420(5) 1 calc PR C 1
O1W O 1.0160(3) 0.6173(14) 1.0176(11) 0.070 Uiso 0.080(5) 1 d PR . 2

loop_
_atom_site_aniso_label
_atom_site_aniso_U_11
_atom_site_aniso_U_22
_atom_site_aniso_U_33
_atom_site_aniso_U_23
_atom_site_aniso_U_13
_atom_site_aniso_U_12
O1 0.0294(10) 0.0608(15) 0.0642(15) 0.0032(12) -0.0088(10) -0.0101(11)
O2 0.0356(10) 0.0347(11) 0.0406(11) 0.0010(9) -0.0051(8) -0.0051(9)
O3 0.0243(9) 0.0368(10) 0.0301(9) 0.0035(8) 0.0036(7) 0.0037(8)
O4 0.0221(8) 0.0412(11) 0.0263(9) -0.0039(8) -0.0004(7) 0.0043(8)
O5 0.0262(9) 0.0329(10) 0.0276(9) 0.0052(8) -0.0001(7) 0.0021(8)
O6 0.0199(8) 0.0374(10) 0.0253(9) 0.0025(7) 0.0025(7) 0.0032(7)
O7 0.0236(9) 0.0506(13) 0.0298(9) -0.0098(9) -0.0007(7) 0.0010(8)
O8 0.0373(10) 0.0647(15) 0.0266(10) 0.0118(10) -0.0024(8) -0.0116(10)
O9 0.0629(14) 0.0319(11) 0.0436(12) -0.0006(9) 0.0069(10) 0.0009(10)
O10 0.0288(10) 0.0443(13) 0.0623(14) -0.0002(11) -0.0169(10) 0.0024(9)
O11 0.0255(9) 0.0521(13) 0.0263(9) -0.0026(9) -0.0011(7) -0.0094(9)
O12 0.0201(8) 0.0595(13) 0.0264(9) -0.0007(9) 0.0029(7) -0.0022(9)
N1 0.0302(11) 0.0343(13) 0.0319(12) -0.0015(10) -0.0050(9) 0.0019(10)
N2 0.0217(10) 0.0301(11) 0.0290(11) -0.0006(9) -0.0014(8) 0.0035(9)
N3 0.0208(10) 0.0316(12) 0.0266(11) 0.0024(9) 0.0014(8) 0.0017(9)
N4 0.0202(10) 0.0306(11) 0.0244(10) 0.0032(9) 0.0011(8) 0.0033(9)
N5 0.0210(10) 0.0421(13) 0.0309(11) -0.0093(10) 0.0070(8) -0.0037(9)
N6 0.0243(11) 0.0374(14) 0.0485(14) -0.0145(12) 0.0044(10) -0.0056(10)
N7 0.0276(12) 0.0344(13) 0.0597(16) -0.0095(12) 0.0105(11) -0.0020(10)
N8 0.0180(9) 0.0326(12) 0.0251(10) -0.0027(9) 0.0007(8) 0.0020(9)
N9 0.0209(10) 0.0495(15) 0.0231(11) 0.0003(10) 0.0011(8) -0.0047(10)
N10 0.0219(10) 0.0373(13) 0.0238(10) 0.0058(9) -0.0016(8) -0.0029(9)
N11 0.0175(9) 0.0369(13) 0.0271(11) 0.0017(9) -0.0014(8) -0.0036(9)
C1 0.0413(18) 0.060(2) 0.081(3) -0.007(2) 0.0031(18) -0.0252(18)
C2 0.060(3) 0.101(4) 0.120(4) -0.033(3) 0.044(3) -0.027(3)
C3 0.081(3) 0.058(3) 0.114(4) 0.007(3) -0.010(3) -0.039(2)
C4 0.036(2) 0.110(4) 0.147(5) 0.005(4) -0.008(2) -0.025(2)
C5 0.0275(13) 0.0356(16) 0.0441(16) -0.0070(13) -0.0044(11) -0.0032(12)
C6 0.0338(14) 0.0327(14) 0.0307(14) -0.0024(11) 0.0025(10) -0.0018(11)
C7 0.062(2) 0.053(2) 0.0281(15) 0.0012(14) 0.0009(13) -0.0180(17)
C8 0.0391(16) 0.0514(19) 0.0483(18) -0.0186(15) 0.0107(13) 0.0003(14)
C9 0.0270(12) 0.0232(12) 0.0305(13) 0.0028(10) 0.0035(10) 0.0007(10)
C10 0.0232(12) 0.0310(14) 0.0272(13) -0.0029(10) 0.0019(10) 0.0014(10)
C11 0.0252(12) 0.0386(15) 0.0301(13) -0.0013(12) 0.0033(10) 0.0066(11)
C12 0.0325(14) 0.0340(15) 0.0341(15) -0.0045(12) 0.0023(11) -0.0015(12)
C13 0.0199(11) 0.0351(14) 0.0268(13) -0.0025(11) 0.0061(9) 0.0020(10)
C14 0.0246(12) 0.0317(14) 0.0328(13) 0.0080(11) 0.0023(10) 0.0008(11)
C15 0.0309(14) 0.0311(15) 0.0520(18) 0.0049(13) -0.0034(12) -0.0008(12)
C16 0.0312(14) 0.061(2) 0.0410(16) 0.0154(16) 0.0090(12) 0.0002(14)
C17 0.0243(12) 0.0239(13) 0.0290(13) 0.0014(10) 0.0026(10) 0.0039(10)
C18 0.0206(11) 0.0316(14) 0.0237(12) 0.0014(10) 0.0037(9) 0.0050(10)
C19 0.0275(12) 0.0361(15) 0.0233(12) 0.0033(11) 0.0028(10) 0.0021(11)
C20 0.0329(13) 0.0367(15) 0.0244(12) 0.0035(11) 0.0057(10) -0.0070(11)
C21 0.0276(13) 0.0570(19) 0.0282(13) 0.0012(13) 0.0073(10) -0.0022(13)
C22 0.0210(11) 0.0288(13) 0.0244(12) 0.0046(10) 0.0068(9) 0.0018(10)
C23 0.0205(11) 0.0367(15) 0.0288(13) -0.0072(11) 0.0019(9) 0.0017(10)
C24 0.0287(13) 0.0448(17) 0.0399(15) -0.0130(13) 0.0044(11) 0.0044(12)
C25 0.0293(13) 0.0381(16) 0.0417(16) -0.0044(13) 0.0025(11) -0.0018(12)
C26 0.0188(11) 0.0444(16) 0.0277(13) -0.0072(12) 0.0057(9) 0.0000(11)
C27 0.0275(13) 0.061(2) 0.0228(13) 0.0086(12) 0.0043(10) -0.0119(13)
C28 0.0344(15) 0.109(3) 0.0322(16) 0.0035(19) 0.0141(12) -0.0052(19)
C29 0.0381(16) 0.071(2) 0.0333(15) 0.0181(15) -0.0046(12) -0.0270(16)
C30 0.0312(13) 0.0442(16) 0.0227(13) 0.0048(12) -0.0008(10) -0.0150(12)
C31 0.0236(12) 0.0353(15) 0.0351(14) 0.0048(12) -0.0027(10) -0.0012(11)
C32 0.0249(13) 0.0374(16) 0.0457(16) -0.0020(13) 0.0002(11) -0.0007(11)
C33 0.0559(19) 0.0376(18) 0.0504(19) -0.0037(15) 0.0086(15) 0.0102(15)
C34 0.0307(13) 0.0334(15) 0.0394(16) -0.0091(12) 0.0081(11) -0.0001(11)
C35 0.0226(12) 0.0391(16) 0.0338(14) -0.0074(12) 0.0029(10) -0.0042(11)
C36 0.0265(13) 0.0371(16) 0.0329(14) 0.0051(12) -0.0037(10) -0.0018(12)
C37 0.0222(12) 0.0413(16) 0.0292(13) -0.0033(12) 0.0031(10) -0.0054(11)
C38 0.0339(15) 0.074(2) 0.0309(14) -0.0018(15) 0.0082(11) -0.0114(15)
C39 0.0272(13) 0.0400(16) 0.0446(17) -0.0066(13) 0.0048(12) -0.0030(12)
C40 0.0267(12) 0.0334(15) 0.0275(13) -0.0009(11) 0.0024(10) -0.0051(11)
C41 0.0230(12) 0.0562(19) 0.0330(14) -0.0035(14) 0.0071(10) -0.0032(13)
O1P1 0.075(4) 0.073(14) 0.048(2) 0.013(4) -0.010(2) -0.033(5)
O1P2 0.075(4) 0.073(14) 0.048(2) 0.013(4) -0.010(2) -0.033(5)
O1P3 0.087(5) 0.069(5) 0.099(6) -0.016(4) 0.056(5) -0.013(4)

loop_
_atom_type_symbol
_atom_type_description
_atom_type_scat_dispersion_real
_atom_type_scat_dispersion_imag
_atom_type_scat_source
C C 0.0033 0.0016 'International Tables Vol C Tables 4.2.6.8 and 6.1.1.4'
H H 0.0000 0.0000 'International Tables Vol C Tables 4.2.6.8 and 6.1.1.4'
N N 0.0061 0.0033 'International Tables Vol C Tables 4.2.6.8 and 6.1.1.4'
O O 0.0106 0.0060 'International Tables Vol C Tables 4.2.6.8 and 6.1.1.4'

loop_
_geom_angle_atom_site_label_1
_geom_angle_atom_site_label_2
_geom_angle_atom_site_label_3
_geom_angle
C5 O1 C1 120.2(3)
C32 O9 C33 112.7(3)
C40 O12 C41 115.89(19)
C5 N1 C6 122.7(2)
C5 N1 H1 117(2)
C6 N1 H1 119(2)
C9 N2 C10 123.0(2)
C9 N2 H2 120(2)
C10 N2 H2 116(2)
C13 N3 C14 122.5(2)
C13 N3 H3 118(2)
C14 N3 H3 119(2)
C17 N4 C18 119.7(2)
C17 N4 H4 121.3(19)
C18 N4 H4 117.8(19)
N6 N5 C35 110.5(2)
N6 N5 C21 120.3(2)
C35 N5 C21 129.2(2)
N7 N6 N5 107.6(2)
N6 N7 C34 108.8(2)
C22 N8 C23 122.4(2)
C22 N8 H8 117(2)
C23 N8 H8 118(2)
C26 N9 C27 122.5(2)
C26 N9 H9 121(2)
C27 N9 H9 116(2)
C30 N10 C31 119.9(2)
C30 N10 H10 122.7(19)
C31 N10 H10 117.2(19)
C36 N11 C37 121.5(2)
C36 N11 H11 124(3)
C37 N11 H11 112(2)
O1 C1 C2 109.0(3)
O1 C1 C3 110.1(4)
C2 C1 C3 113.6(4)
O1 C1 C4 102.1(4)
C2 C1 C4 111.6(4)
C3 C1 C4 109.8(4)
C1 C2 H21 109.5
C1 C2 H22 109.5
H21 C2 H22 109.5
C1 C2 H23 109.5
H21 C2 H23 109.5
H22 C2 H23 109.5
C1 C3 H31 109.5
C1 C3 H32 109.5
H31 C3 H32 109.5
C1 C3 H33 109.5
H31 C3 H33 109.5
H32 C3 H33 109.5
C1 C4 H41 109.5
C1 C4 H42 109.5
H41 C4 H42 109.5
C1 C4 H43 109.5
H41 C4 H43 109.5
H42 C4 H43 109.5
O2 C5 N1 125.1(2)
O2 C5 O1 123.9(3)
N1 C5 O1 111.0(3)
N1 C6 C7 107.8(2)
N1 C6 C8 110.3(2)
C7 C6 C8 111.2(3)
N1 C6 C9 111.0(2)
C7 C6 C9 106.9(2)
C8 C6 C9 109.6(2)
C6 C7 H71 109.5
C6 C7 H72 109.5
H71 C7 H72 109.5
C6 C7 H73 109.5
H71 C7 H73 109.5
H72 C7 H73 109.5
C6 C8 H81 109.5
C6 C8 H82 109.5
H81 C8 H82 109.5
C6 C8 H83 109.5
H81 C8 H83 109.5
H82 C8 H83 109.5
O3 C9 N2 122.9(2)
O3 C9 C6 119.3(2)
N2 C9 C6 117.8(2)
N2 C10 C12 110.6(2)
N2 C10 C11 108.7(2)
C12 C10 C11 111.3(2)
N2 C10 C13 110.2(2)
C12 C10 C13 110.4(2)
C11 C10 C13 105.4(2)
C10 C11 H111 109.5
C10 C11 H112 109.5
C10 C11 H113 109.5
H111 C11 H112 109.5
H111 C11 H113 109.5
H112 C11 H113 109.5
C10 C12 H121 109.5
C10 C12 H122 109.5
H121 C12 H122 109.5
C10 C12 H123 109.5
H121 C12 H123 109.5
H122 C12 H123 109.5
O4 C13 N3 122.2(2)
O4 C13 C10 119.5(2)
N3 C13 C10 118.2(2)
N3 C14 C16 111.1(2)
N3 C14 C15 107.5(2)
C16 C14 C15 110.8(3)
N3 C14 C17 110.0(2)
C16 C14 C17 109.3(2)
C15 C14 C17 108.1(2)
C14 C15 H151 109.5
C14 C15 H152 109.5
H151 C15 H152 109.5
C14 C15 H153 109.5
H151 C15 H153 109.5
H152 C15 H153 109.5
C14 C16 H161 109.5
C14 C16 H162 109.5
H161 C16 H162 109.5
C14 C16 H163 109.5
H161 C16 H163 109.5
H162 C16 H163 109.5
O5 C17 N4 122.3(2)
O5 C17 C14 120.4(2)
N4 C17 C14 117.2(2)
N4 C18 C22 112.81(19)
N4 C18 C19 107.55(19)
C22 C18 C19 111.1(2)
N4 C18 H18 108.4
C22 C18 H18 108.4
C19 C18 H18 108.4
C20 C19 C18 116.5(2)
C20 C19 H191 108.2
C18 C19 H191 108.2
C20 C19 H192 108.2
C18 C19 H192 108.2
H191 C19 H192 107.3
C21 C20 C19 117.1(2)
C21 C20 H201 108.0
C19 C20 H201 108.0
C21 C20 H202 108.0
C19 C20 H202 108.0
H201 C20 H202 107.3
N5 C21 C20 114.6(2)
N5 C21 H211 108.6
C20 C21 H211 108.6
N5 C21 H212 108.6
C20 C21 H212 108.6
H211 C21 H212 107.6
O6 C22 N8 122.8(2)
O6 C22 C18 120.2(2)
N8 C22 C18 117.0(2)
N8 C23 C25 110.1(2)
N8 C23 C24 108.2(2)
C25 C23 C24 110.0(2)
N8 C23 C26 110.6(2)
C25 C23 C26 110.6(2)
C24 C23 C26 107.1(2)
C23 C24 H241 109.5
C23 C24 H242 109.5
H241 C24 H242 109.5
C23 C24 H243 109.5
H241 C24 H243 109.5
H242 C24 H243 109.5
C23 C25 H251 109.5
C23 C25 H252 109.5
H251 C25 H252 109.5
C23 C25 H253 109.5
H251 C25 H253 109.5
H252 C25 H253 109.5
O7 C26 N9 122.6(3)
O7 C26 C23 120.4(3)
N9 C26 C23 116.8(2)
N9 C27 C28 110.2(3)
N9 C27 C29 107.6(2)
C28 C27 C29 111.2(3)
N9 C27 C30 111.0(2)
C28 C27 C30 109.6(2)
C29 C27 C30 107.2(3)
C27 C28 H281 109.5
C27 C28 H282 109.5
H281 C28 H282 109.5
C27 C28 H283 109.5
H281 C28 H283 109.5
H282 C28 H283 109.5
C27 C29 H291 109.5
C27 C29 H292 109.5
H291 C29 H292 109.5
C27 C29 H293 109.5
H291 C29 H293 109.5
H292 C29 H293 109.5
O8 C30 N10 122.0(3)
O8 C30 C27 121.0(2)
N10 C30 C27 116.9(2)
N10 C31 C32 110.9(2)
N10 C31 C36 113.9(2)
C32 C31 C36 109.2(2)
N10 C31 H311 107.5
C32 C31 H311 107.5
C36 C31 H311 107.5
O9 C32 C31 108.6(2)
O9 C32 H321 110.0
C31 C32 H321 110.0
O9 C32 H322 110.0
C31 C32 H322 110.0
H321 C32 H322 108.3
O9 C33 C34 112.5(3)
O9 C33 H331 109.1
C34 C33 H331 109.1
O9 C33 H332 109.1
C34 C33 H332 109.1
H331 C33 H332 107.8
N7 C34 C35 107.8(3)
N7 C34 C33 122.1(3)
C35 C34 C33 130.0(3)
N5 C35 C34 105.3(2)
N5 C35 H351 127.4
C34 C35 H351 127.4
O10 C36 N11 123.5(3)
O10 C36 C31 118.3(3)
N11 C36 C31 118.1(2)
N11 C37 C38 110.1(2)
N11 C37 C40 109.8(2)
C38 C37 C40 110.1(2)
N11 C37 C39 107.9(2)
C38 C37 C39 111.1(3)
C40 C37 C39 107.8(2)
C37 C38 H381 109.5
C37 C38 H382 109.5
H381 C38 H382 109.5
C37 C38 H383 109.5
H381 C38 H383 109.5
H382 C38 H383 109.5
C37 C39 H391 109.5
C37 C39 H392 109.5
H391 C39 H392 109.5
C37 C39 H393 109.5
H391 C39 H393 109.5
H392 C39 H393 109.5
O11 C40 O12 124.2(2)
O11 C40 C37 124.3(2)
O12 C40 C37 111.4(2)
O12 C41 H411 109.5
O12 C41 H412 109.5
H411 C41 H412 109.5
O12 C41 H413 109.5
H411 C41 H413 109.5
H412 C41 H413 109.5
C2P1 O1P1 H1P 111(5)
C2P1 C1P1 H1P1 109.5
C2P1 C1P1 H2P1 109.5
H1P1 C1P1 H2P1 109.5
C2P1 C1P1 H3P1 109.5
H1P1 C1P1 H3P1 109.5
H2P1 C1P1 H3P1 109.5
O1P1 C2P1 C3P1 113.3(16)
O1P1 C2P1 C1P1 109.8(14)
C3P1 C2P1 C1P1 112.2(11)
O1P1 C2P1 H4P1 107.1
C3P1 C2P1 H4P1 107.1
C1P1 C2P1 H4P1 107.1
C2P1 C3P1 H5P1 109.5
C2P1 C3P1 H6P1 109.5
H5P1 C3P1 H6P1 109.5
C2P1 C3P1 H7P1 109.5
H5P1 C3P1 H7P1 109.5
H6P1 C3P1 H7P1 109.5
C2P2 O1P2 H1P 123(4)
C2P2 C1P2 H1P2 109.5
C2P2 C1P2 H2P2 109.5
H1P2 C1P2 H2P2 109.5
C2P2 C1P2 H3P2 109.5
H1P2 C1P2 H3P2 109.5
H2P2 C1P2 H3P2 109.5
C1P2 C2P2 O1P2 114.5(15)
C1P2 C2P2 C3P2 113.5(12)
O1P2 C2P2 C3P2 112(2)
C1P2 C2P2 H4P2 105.1
O1P2 C2P2 H4P2 105.1
C3P2 C2P2 H4P2 105.1
C2P2 C3P2 H5P2 109.5
C2P2 C3P2 H6P2 109.5
H5P2 C3P2 H6P2 109.5
C2P2 C3P2 H7P2 109.5
H5P2 C3P2 H7P2 109.5
H6P2 C3P2 H7P2 109.5
C2P3 O1P3 H3P 106(5)
C2P3 C1P3 H1P3 109.5
C2P3 C1P3 H2P3 109.5
H1P3 C1P3 H2P3 109.5
C2P3 C1P3 H3P3 109.5
H1P3 C1P3 H3P3 109.5
H2P3 C1P3 H3P3 109.5
O1P3 C2P3 C1P3 109.0(9)
O1P3 C2P3 C3P3 114.9(10)
C1P3 C2P3 C3P3 111.2(10)
O1P3 C2P3 H4P3 107.1
C1P3 C2P3 H4P3 107.1
C3P3 C2P3 H4P3 107.1
C2P3 C3P3 H5P3 109.5
C2P3 C3P3 H6P3 109.5
H5P3 C3P3 H6P3 109.5
C2P3 C3P3 H7P3 109.5
H5P3 C3P3 H7P3 109.5
H6P3 C3P3 H7P3 109.5

loop_
_geom_bond_atom_site_label_1
_geom_bond_atom_site_label_2
_geom_bond_distance
_geom_bond_site_symmetry_2
O1 C5 1.348(3) .
O1 C1 1.464(5) .
O2 C5 1.220(4) .
O3 C9 1.234(3) .
O4 C13 1.234(3) .
O5 C17 1.222(3) .
O6 C22 1.233(3) .
O7 C26 1.233(3) .
O8 C30 1.219(3) .
O9 C32 1.415(4) .
O9 C33 1.435(4) .
O10 C36 1.228(3) .
O11 C40 1.201(3) .
O12 C40 1.325(3) .
O12 C41 1.444(3) .
N1 C5 1.329(4) .
N1 C6 1.461(4) .
N1 H1 0.85(3) .
N2 C9 1.330(3) .
N2 C10 1.469(3) .
N2 H2 0.86(3) .
N3 C13 1.331(4) .
N3 C14 1.461(3) .
N3 H3 0.84(3) .
N4 C17 1.336(3) .
N4 C18 1.464(3) .
N4 H4 0.90(3) .
N5 N6 1.334(3) .
N5 C35 1.335(3) .
N5 C21 1.452(4) .
N6 N7 1.300(4) .
N7 C34 1.358(4) .
N8 C22 1.333(3) .
N8 C23 1.461(3) .
N8 H8 0.80(3) .
N9 C26 1.336(4) .
N9 C27 1.456(4) .
N9 H9 0.84(3) .
N10 C30 1.342(4) .
N10 C31 1.449(3) .
N10 H10 0.91(3) .
N11 C36 1.322(4) .
N11 C37 1.466(3) .
N11 H11 0.78(3) .
C1 C2 1.494(7) .
C1 C3 1.511(7) .
C1 C4 1.519(5) .
C2 H21 0.9800 .
C2 H22 0.9800 .
C2 H23 0.9800 .
C3 H31 0.9800 .
C3 H32 0.9800 .
C3 H33 0.9800 .
C4 H41 0.9800 .
C4 H42 0.9800 .
C4 H43 0.9800 .
C6 C7 1.518(4) .
C6 C8 1.521(4) .
C6 C9 1.541(4) .
C7 H71 0.9800 .
C7 H72 0.9800 .
C7 H73 0.9800 .
C8 H81 0.9800 .
C8 H82 0.9800 .
C8 H83 0.9800 .
C10 C12 1.519(4) .
C10 C11 1.525(4) .
C10 C13 1.532(4) .
C11 H111 0.9800 .
C11 H112 0.9800 .
C11 H113 0.9800 .
C12 H121 0.9800 .
C12 H122 0.9800 .
C12 H123 0.9800 .
C14 C16 1.517(4) .
C14 C15 1.526(4) .
C14 C17 1.550(3) .
C15 H151 0.9800 .
C15 H152 0.9800 .
C15 H153 0.9800 .
C16 H161 0.9800 .
C16 H162 0.9800 .
C16 H163 0.9800 .
C18 C22 1.516(3) .
C18 C19 1.534(4) .
C18 H18 1.0000 .
C19 C20 1.529(4) .
C19 H191 0.9900 .
C19 H192 0.9900 .
C20 C21 1.520(4) .
C20 H201 0.9900 .
C20 H202 0.9900 .
C21 H211 0.9900 .
C21 H212 0.9900 .
C23 C25 1.528(4) .
C23 C24 1.530(4) .
C23 C26 1.533(4) .
C24 H241 0.9800 .
C24 H242 0.9800 .
C24 H243 0.9800 .
C25 H251 0.9800 .
C25 H252 0.9800 .
C25 H253 0.9800 .
C27 C28 1.526(5) .
C27 C29 1.529(5) .
C27 C30 1.537(4) .
C28 H281 0.9800 .
C28 H282 0.9800 .
C28 H283 0.9800 .
C29 H291 0.9800 .
C29 H292 0.9800 .
C29 H293 0.9800 .
C31 C32 1.516(4) .
C31 C36 1.530(4) .
C31 H311 1.0000 .
C32 H321 0.9900 .
C32 H322 0.9900 .
C33 C34 1.477(4) .
C33 H331 0.9900 .
C33 H332 0.9900 .
C34 C35 1.359(4) .
C35 H351 0.9500 .
C37 C38 1.516(4) .
C37 C40 1.527(3) .
C37 C39 1.529(4) .
C38 H381 0.9800 .
C38 H382 0.9800 .
C38 H383 0.9800 .
C39 H391 0.9800 .
C39 H392 0.9800 .
C39 H393 0.9800 .
C41 H411 0.9800 .
C41 H412 0.9800 .
C41 H413 0.9800 .
O1P1 C2P1 1.408(14) .
O1P1 H1P 0.84(4) .
C1P1 C2P1 1.448(14) .
C1P1 H1P1 0.9800 .
C1P1 H2P1 0.9800 .
C1P1 H3P1 0.9800 .
C2P1 C3P1 1.428(12) .
C2P1 H4P1 1.0000 .
C3P1 H5P1 0.9800 .
C3P1 H6P1 0.9800 .
C3P1 H7P1 0.9800 .
O1P2 C2P2 1.410(14) .
O1P2 H1P 1.07(8) .
C1P2 C2P2 1.401(13) .
C1P2 H1P2 0.9800 .
C1P2 H2P2 0.9800 .
C1P2 H3P2 0.9800 .
C2P2 C3P2 1.432(15) .
C2P2 H4P2 1.0000 .
C3P2 H5P2 0.9800 .
C3P2 H6P2 0.9800 .
C3P2 H7P2 0.9800 .
O1P3 C2P3 1.428(11) .
O1P3 H3P 0.84(4) .
C1P3 C2P3 1.454(13) .
C1P3 H1P3 0.9800 .
C1P3 H2P3 0.9800 .
C1P3 H3P3 0.9800 .
C2P3 C3P3 1.435(13) .
C2P3 H4P3 1.0000 .
C3P3 H5P3 0.9800 .
C3P3 H6P3 0.9800 .
C3P3 H7P3 0.9800 .
O1W O1W 1.15(2) 2_757

loop_
_geom_hbond_atom_site_label_D
_geom_hbond_atom_site_label_H
_geom_hbond_atom_site_label_A
_geom_hbond_distance_DH
_geom_hbond_distance_HA
_geom_hbond_distance_DA
_geom_hbond_angle_DHA
_geom_hbond_site_symmetry_A
N1 H1 O1P1 0.85(3) 2.15(5) 2.97(4) 162(3) 4_655
N2 H2 N7 0.86(3) 2.32(3) 3.127(3) 157(3) 4_655
N3 H3 O2 0.84(3) 2.07(3) 2.907(3) 171(3) .
N4 H4 O3 0.90(3) 2.00(3) 2.902(3) 174(3) .
N8 H8 O4 0.80(3) 2.10(3) 2.885(3) 165(3) .
N9 H9 O5 0.84(3) 2.18(3) 2.999(3) 163(3) .
N10 H10 O6 0.91(3) 2.20(3) 3.084(3) 163(3) .
N11 H11 O7 0.78(3) 2.15(3) 2.928(3) 171(3) .
C35 H351 O10 0.95 2.29 3.118(3) 145.1 2_756
O1P1 H1P O9 0.84(4) 1.81(5) 2.65(3) 175(6) .
O1P3 H3P O10 0.84(4) 2.18(4) 2.961(9) 154(9) .

loop_
_geom_torsion_atom_site_label_1
_geom_torsion_atom_site_label_2
_geom_torsion_atom_site_label_3
_geom_torsion_atom_site_label_4
_geom_torsion
C35 N5 N6 N7 0.7(3)
C21 N5 N6 N7 -179.6(2)
N5 N6 N7 C34 -0.3(3)
C5 O1 C1 C2 61.1(5)
C5 O1 C1 C3 -64.2(4)
C5 O1 C1 C4 179.2(4)
C6 N1 C5 O2 3.9(5)
C6 N1 C5 O1 -176.4(2)
C1 O1 C5 O2 18.4(5)
C1 O1 C5 N1 -161.3(3)
C5 N1 C6 C7 -171.4(3)
C5 N1 C6 C8 67.0(3)
C5 N1 C6 C9 -54.6(3)
C10 N2 C9 O3 -3.2(4)
C10 N2 C9 C6 176.5(2)
N1 C6 C9 O3 155.1(2)
C7 C6 C9 O3 -87.6(3)
C8 C6 C9 O3 33.0(3)
N1 C6 C9 N2 -24.6(3)
C7 C6 C9 N2 92.7(3)
C8 C6 C9 N2 -146.7(3)
C9 N2 C10 C12 73.4(3)
C9 N2 C10 C11 -164.1(2)
C9 N2 C10 C13 -49.0(3)
C14 N3 C13 O4 -4.2(4)
C14 N3 C13 C10 180.0(2)
N2 C10 C13 O4 153.0(2)
C12 C10 C13 O4 30.5(3)
C11 C10 C13 O4 -89.9(3)
N2 C10 C13 N3 -31.1(3)
C12 C10 C13 N3 -153.6(2)
C11 C10 C13 N3 86.1(3)
C13 N3 C14 C16 74.3(3)
C13 N3 C14 C15 -164.4(2)
C13 N3 C14 C17 -46.8(3)
C18 N4 C17 O5 -1.1(4)
C18 N4 C17 C14 -177.4(2)
N3 C14 C17 O5 146.1(2)
C16 C14 C17 O5 23.9(4)
C15 C14 C17 O5 -96.8(3)
N3 C14 C17 N4 -37.6(3)
C16 C14 C17 N4 -159.7(3)
C15 C14 C17 N4 79.6(3)
C17 N4 C18 C22 -54.7(3)
C17 N4 C18 C19 -177.6(2)
N4 C18 C19 C20 178.1(2)
C22 C18 C19 C20 54.2(3)
C18 C19 C20 C21 82.1(3)
N6 N5 C21 C20 86.2(3)
C35 N5 C21 C20 -94.1(3)
C19 C20 C21 N5 -68.6(3)
C23 N8 C22 O6 -0.4(4)
C23 N8 C22 C18 -177.8(2)
N4 C18 C22 O6 147.6(2)
C19 C18 C22 O6 -91.6(3)
N4 C18 C22 N8 -34.9(3)
C19 C18 C22 N8 85.9(3)
C22 N8 C23 C25 68.7(3)
C22 N8 C23 C24 -171.0(2)
C22 N8 C23 C26 -53.9(3)
C27 N9 C26 O7 2.2(4)
C27 N9 C26 C23 -173.5(2)
N8 C23 C26 O7 150.9(2)
C25 C23 C26 O7 28.6(3)
C24 C23 C26 O7 -91.3(3)
N8 C23 C26 N9 -33.3(3)
C25 C23 C26 N9 -155.6(2)
C24 C23 C26 N9 84.5(3)
C26 N9 C27 C28 64.1(3)
C26 N9 C27 C29 -174.5(3)
C26 N9 C27 C30 -57.5(4)
C31 N10 C30 O8 -3.6(4)
C31 N10 C30 C27 179.8(3)
N9 C27 C30 O8 154.1(3)
C28 C27 C30 O8 32.2(4)
C29 C27 C30 O8 -88.6(3)
N9 C27 C30 N10 -29.2(4)
C28 C27 C30 N10 -151.2(3)
C29 C27 C30 N10 88.1(3)
C30 N10 C31 C32 168.4(3)
C30 N10 C31 C36 -67.9(3)
C33 O9 C32 C31 -179.5(2)
N10 C31 C32 O9 -81.4(3)
C36 C31 C32 O9 152.2(2)
C32 O9 C33 C34 -71.2(3)
N6 N7 C34 C35 -0.2(3)
N6 N7 C34 C33 176.5(3)
O9 C33 C34 N7 -85.8(4)
O9 C33 C34 C35 90.2(4)
N6 N5 C35 C34 -0.8(3)
C21 N5 C35 C34 179.5(3)
N7 C34 C35 N5 0.6(3)
C33 C34 C35 N5 -175.8(3)
C37 N11 C36 O10 -11.3(4)
C37 N11 C36 C31 172.1(2)
N10 C31 C36 O10 162.5(3)
C32 C31 C36 O10 -72.8(3)
N10 C31 C36 N11 -20.7(4)
C32 C31 C36 N11 103.9(3)
C36 N11 C37 C38 -74.6(3)
C36 N11 C37 C40 46.8(3)
C36 N11 C37 C39 164.0(3)
C41 O12 C40 O11 1.3(4)
C41 O12 C40 C37 176.2(2)
N11 C37 C40 O11 -135.3(3)
C38 C37 C40 O11 -13.9(4)
C39 C37 C40 O11 107.4(3)
N11 C37 C40 O12 49.9(3)
C38 C37 C40 O12 171.3(3)
C39 C37 C40 O12 -67.4(3)
